data_4127022
loop_
_publ_author_name
'Wang, Zhao-Yang'
'Wang, Meng-Qi'
'Li, Yan-Ling'
'Luo, Peng'
'Jia, Tong-Tong'
'Huang, Ren-Wu'
'Zang, Shuang-Quan'
'Mak, Thomas C. W.'

_publ_section_title
;
 Atomically Precise Site-Specific Tailoring and Directional Assembly of
 Superatomic Silver Nanoclusters.
;
_journal_name_full 'Journal of the American Chemical Society'
_journal_paper_doi 10.1021/jacs.7b11338
_journal_year 2018
_chemical_formula_moiety '0.5(C80 H176 Ag28 B120 N24 S24)'
_chemical_formula_sum 'C40 H88 Ag14 B60 N12 S12'
_chemical_formula_weight 3280.72
_chemical_name_systematic
;
 ?
;
_space_group_crystal_system monoclinic
_space_group_IT_number 12
_space_group_name_Hall '-C 2y'
_space_group_name_H-M_alt 'C 1 2/m 1'
_symmetry_space_group_name_Hall '-C 2y'
_symmetry_space_group_name_H-M 'C 1 2/m 1'
_atom_sites_solution_hydrogens geom
_atom_sites_solution_primary dual
_audit_creation_date 2017-10-19
_audit_creation_method
;
Olex2 1.2
(compiled 2017.08.10 svn.r3458 for OlexSys, GUI svn.r5381)
;
_cell_angle_alpha 90
_cell_angle_beta 111.905(2)
_cell_angle_gamma 90
_cell_formula_units_Z 2
_cell_length_a 22.3664(4)
_cell_length_b 19.6548(3)
_cell_length_c 19.5374(3)
_cell_measurement_reflns_used 17185
_cell_measurement_temperature 150.00(10)
_cell_measurement_theta_max 72.1650
_cell_measurement_theta_min 3.4090
_cell_volume 7968.7(3)
_computing_cell_refinement 'CrysAlisPro 1.171.39.27b (Rigaku OD, 2015)'
_computing_data_collection 'CrysAlisPro 1.171.39.27b (Rigaku OD, 2015)'
_computing_data_reduction 'CrysAlisPro 1.171.39.27b (Rigaku OD, 2015)'
_computing_molecular_graphics 'Olex2 (Dolomanov et al., 2009)'
_computing_publication_material 'Olex2 (Dolomanov et al., 2009)'
_computing_structure_refinement 'ShelXL (Sheldrick, 2015)'
_computing_structure_solution 'ShelXT (Sheldrick, 2015)'
_diffrn_ambient_environment N~2~
_diffrn_ambient_temperature 150.00(10)
_diffrn_detector 'CCD plate'
_diffrn_measured_fraction_theta_full 0.993
_diffrn_measured_fraction_theta_max 0.997
_diffrn_measurement_details
;
List of Runs (angles in degrees, time in seconds):

  # Type    Start    End  Width  t~exp~   \w     \q     \k     \f   Frames
--------------------------------------------------------------------------
  1  \w     85.00 133.00   0.50    0.58    --   45.50  57.00 120.00   96
  2  \w      8.00  84.00   0.50    0.58    --   45.50 -77.00  90.00  152
  3  \w     21.00  46.00   0.50    0.58    --   45.50  57.00  60.00   50
  4  \w     24.00 133.00   0.50    0.58    --   45.50  57.00-120.00  218
  5  \w     27.00  57.00   0.50    0.58    --   45.50  57.00 120.00   60
  6  \w     93.00 118.00   0.50    0.58    --   45.50  57.00  60.00   50
  7  \w     69.00 189.00   0.50    2.30    --  100.10  61.00-150.00  240
  8  \w     71.00  96.00   0.50    2.30    --  100.10  77.00  90.00   50
  9  \w     11.00 136.00   0.50    2.30    --  100.10 -82.00  30.00  250
 10  \w    101.00 189.00   0.50    2.30    --  100.10  30.00 -60.00  176
 11  \w    152.00 189.00   0.50    2.30    --  100.10  82.00 -90.00   74
 12  \w    150.00 181.00   0.50    2.30    --  100.10  77.00  90.00   62
 13  \w     17.00  53.00   0.50    2.30    --  100.10 -45.00  90.00   72
 14  \w     59.00  95.00   0.50    2.30    --  100.10  82.00 -90.00   72
 15  \w     65.00  91.00   0.50    2.30    --  100.10  30.00 -60.00   52
 16  \w    110.00 135.00   0.50    2.30    --  100.10 -45.00  90.00   50
 17  \w     56.00 175.00   0.50    2.30    --  100.10  30.00 -30.00  238
;
_diffrn_measurement_device 'four-circle diffractometer'
_diffrn_measurement_device_type 'XtaLAB AFC12 (RINC): Kappa single'
_diffrn_measurement_method '\w scans'
_diffrn_orient_matrix_type 'CrysAlisPro convention (1999,Acta A55,543-557)'
_diffrn_orient_matrix_UB_11 0.0649321000
_diffrn_orient_matrix_UB_12 -0.0327974000
_diffrn_orient_matrix_UB_13 0.0085615000
_diffrn_orient_matrix_UB_21 0.0351393000
_diffrn_orient_matrix_UB_22 0.0499199000
_diffrn_orient_matrix_UB_23 0.0630111000
_diffrn_orient_matrix_UB_31 -0.0074523000
_diffrn_orient_matrix_UB_32 -0.0507809000
_diffrn_orient_matrix_UB_33 0.0563862000
_diffrn_radiation_monochromator graphite
_diffrn_radiation_probe x-ray
_diffrn_radiation_type CuK\a
_diffrn_radiation_wavelength 1.54184
_diffrn_reflns_av_R_equivalents 0.0489
_diffrn_reflns_av_unetI/netI 0.0431
_diffrn_reflns_Laue_measured_fraction_full 0.993
_diffrn_reflns_Laue_measured_fraction_max 0.997
_diffrn_reflns_limit_h_max 26
_diffrn_reflns_limit_h_min -26
_diffrn_reflns_limit_k_max 23
_diffrn_reflns_limit_k_min -23
_diffrn_reflns_limit_l_max 23
_diffrn_reflns_limit_l_min -23
_diffrn_reflns_number 22094
_diffrn_reflns_point_group_measured_fraction_full 0.993
_diffrn_reflns_point_group_measured_fraction_max 0.997
_diffrn_reflns_theta_full 67.684
_diffrn_reflns_theta_max 67.498
_diffrn_reflns_theta_min 2.437
_diffrn_source 'fine-focus sealed X-ray tube'
_diffrn_source_type 'Enhance (Cu) X-ray Source'
_exptl_absorpt_coefficient_mu 15.126
_exptl_absorpt_correction_T_max 0.287
_exptl_absorpt_correction_T_min 0.123
_exptl_absorpt_correction_type analytical
_exptl_absorpt_process_details
;
CrysAlisPro 1.171.39.27b (Rigaku Oxford Diffraction, 2015)
Analytical numeric absorption correction using a multifaceted crystal
            model based on expressions derived by R.C. Clark & J.S. Reid.
(Clark, R. C. & Reid, J. S. (1995). Acta Cryst. A51, 887-897)
Empirical absorption correction using spherical harmonics,
 implemented in SCALE3 ABSPACK scaling algorithm.
;
_exptl_crystal_colour red
_exptl_crystal_colour_primary red
_exptl_crystal_density_diffrn 1.367
_exptl_crystal_description block
_exptl_crystal_F_000 3124
_exptl_crystal_size_max 0.232
_exptl_crystal_size_mid 0.168
_exptl_crystal_size_min 0.151
_refine_diff_density_max 1.732
_refine_diff_density_min -1.605
_refine_diff_density_rms 0.187
_refine_ls_extinction_method none
_refine_ls_goodness_of_fit_ref 1.047
_refine_ls_hydrogen_treatment constr
_refine_ls_matrix_type full
_refine_ls_number_parameters 361
_refine_ls_number_reflns 7399
_refine_ls_number_restraints 174
_refine_ls_restrained_S_all 1.082
_refine_ls_R_factor_all 0.0732
_refine_ls_R_factor_gt 0.0693
_refine_ls_shift/su_max 0.001
_refine_ls_shift/su_mean 0.000
_refine_ls_structure_factor_coef Fsqd
_refine_ls_weighting_details
;
 w=1/[\s^2^(Fo^2^)+(0.1031P)^2^+135.7707P]
 where P=(Fo^2^+2Fc^2^)/3
;
_refine_ls_weighting_scheme calc
_refine_ls_wR_factor_gt 0.1901
_refine_ls_wR_factor_ref 0.1930
_reflns_Friedel_coverage 0.000
_reflns_number_gt 6924
_reflns_number_total 7399
_reflns_threshold_expression 'I > 2\s(I)'
_cod_data_source_file ja7b11338_si_007.cif
_cod_data_source_block hy_sq
_cod_database_code 4127022
_shelxl_version_number 2013-2
_chemical_oxdiff_formula 'C48 H96 N12 S12 B64 Ag14'
_shelx_space_group_comment
;
The symmetry employed for this shelxl refinement is uniquely defined
by the following loop, which should always be used as a source of
symmetry information in preference to the above space-group names.
They are only intended as comments.
;
_reflns_odcompleteness_completeness 99.69
_reflns_odcompleteness_iscentric 1
_reflns_odcompleteness_theta 66.97
_olex2_refinement_description
;
1. Fixed Uiso
 At 1.2 times of:
  All B(H) groups, All B(H,H) groups, All C(H) groups
 At 1.5 times of:
  All C(H,H,H) groups
2. Shared sites
{C13, B14}
{C12, B15}
{C11, B16}
{B22, C14}
{C15, B20}
{C8, B6}
{C9, B7}
{C10, B8}
3. Uiso/Uaniso restraints and constraints
Uanis(C5) \\sim Ueq, Uanis(C3) \\sim Ueq, Uanis(C2) \\sim Ueq, Uanis(C1) \\sim
Ueq, Uanis(C4) \\sim Ueq: with sigma of 0.01 and sigma for terminal atoms of
0.02
Uanis(C7) \\sim Ueq: with sigma of 0.01 and sigma for terminal atoms of 0.02
Uanis(S2) \\sim Ueq: with sigma of 0.005 and sigma for terminal atoms of 0.01
Uanis(B7) \\sim Ueq, Uanis(B11) \\sim Ueq, Uanis(B8) \\sim Ueq, Uanis(B6) \\sim
Ueq, Uanis(B2) \\sim Ueq, Uanis(B1) \\sim Ueq, Uanis(B4) \\sim Ueq, Uanis(B3)
\\sim Ueq, Uanis(B5) \\sim Ueq, Uanis(B15) \\sim Ueq, Uanis(B13) \\sim Ueq,
Uanis(B16) \\sim Ueq, Uanis(B14) \\sim Ueq, Uanis(B12) \\sim Ueq, Uanis(B10)
\\sim Ueq, Uanis(B9) \\sim Ueq, Uanis(B20) \\sim Ueq, Uanis(B22) \\sim Ueq,
Uanis(B17) \\sim Ueq, Uanis(B21) \\sim Ueq, Uanis(B19) \\sim Ueq, Uanis(B18)
\\sim Ueq: with sigma of 0.01 and sigma for terminal atoms of 0.02
Uanis(C15) = Uanis(B20)
Uanis(B22) = Uanis(C14)
Uanis(C9) = Uanis(B7)
Uanis(B6) = Uanis(C8)
Uanis(B8) = Uanis(C10)
Uanis(C12) = Uanis(B15)
Uanis(C11) = Uanis(B16)
Uanis(C13) = Uanis(B14)
4. Others
 Fixed Sof: S1(0.2) S2(0.2) S3(0.6) S4(0.3) S5(0.4) S6(0.3) S7(0.6) S8(0.4)
 C8(0.3) C9(0.4) C10(0.3) C11(0.2) C12(0.6) C13(0.2) C14(0.4) C15(0.6) H1A(0.5)
 H1B(0.5) H4B(0.5) H4A(0.5) B6(0.2) H6(0.2) B7(0.6) H7(0.6) B8(0.2) H8(0.2)
 H12A(0.5) H12(0.5) H13(0.5) H13A(0.5) B14(0.3) H14(0.3) B15(0.4) H15(0.4)
 B16(0.3) H16(0.3) H17(0.5) H17A(0.5) B20(0.4) H20(0.4) H21(0.5) H21A(0.5)
 B22(0.6) H22(0.6)
5.a Aromatic/amide H refined with riding coordinates:
 C1(H1), C2(H2), C4(H4), C5(H5)
5.b Idealised Me refined as rotating group:
 C7(H7A,H7B,H7C)
5.c Boron cage BH refined with riding coordinates:
 B1(H1A), B1(H1B), B2(H2A), B3(H3), B4(H4B), B4(H4A), B5(H5A), B6(H6), B7(H7),
 B8(H8), B9(H9), B10(H10), B11(H11), B12(H12A), B12(H12), B13(H13), B13(H13A),
 B14(H14), B15(H15), B16(H16), B17(H17), B17(H17A), B18(H18), B19(H19),
 B20(H20), B21(H21), B21(H21A), B22(H22)
;
_olex2_submission_original_sample_id SCAM-2
_olex2_submission_special_instructions 'No special instructions were received'
_oxdiff_exptl_absorpt_empirical_details
;
Empirical correction (ABSPACK) includes:
- Absorption correction using spherical harmonics
- Frame scaling
;
_oxdiff_exptl_absorpt_empirical_full_max 2.599
_oxdiff_exptl_absorpt_empirical_full_min 0.381

loop_
_space_group_symop_operation_xyz
'x, y, z'
'-x, y, -z'
'x+1/2, y+1/2, z'
'-x+1/2, y+1/2, -z'
'-x, -y, -z'
'x, -y, z'
'-x+1/2, -y+1/2, -z'
'x+1/2, -y+1/2, z'

loop_
_atom_site_label
_atom_site_type_symbol
_atom_site_fract_x
_atom_site_fract_y
_atom_site_fract_z
_atom_site_U_iso_or_equiv
_atom_site_adp_type
_atom_site_occupancy
_atom_site_site_symmetry_order
_atom_site_calc_flag
_atom_site_refinement_flags_posn
_atom_site_refinement_flags_adp
_atom_site_refinement_flags_occupancy
_atom_site_disorder_assembly
_atom_site_disorder_group
Ag1 Ag 0.50035(4) 0.5000 0.40027(4) 0.0352(2) Uani 1 2 d S T P A .
Ag2 Ag 0.59387(4) 0.5000 0.54043(4) 0.0359(2) Uani 1 2 d S T P A .
Ag3 Ag 0.5000 0.59927(4) 0.5000 0.0362(2) Uani 1 2 d S T P A .
Ag4 Ag 0.60791(3) 0.61409(3) 0.65827(3) 0.0499(2) Uani 1 1 d . . . . .
Ag5 Ag 0.60737(4) 0.61412(3) 0.43141(4) 0.0541(2) Uani 1 1 d . . . . .
S1 S 0.5927(3) 0.5000 0.3591(3) 0.0302(12) Uani 0.4 2 d S T P A 1
S2 S 0.4136(3) 0.5000 0.2795(3) 0.0274(11) Uani 0.4 2 d S TU P A 1
S3 S 0.50220(19) 0.59474(18) 0.31863(18) 0.0471(8) Uani 0.6 1 d . . . A 2
S4 S 0.6716(3) 0.5000 0.4775(3) 0.0526(12) Uani 0.6 2 d S T P A 2
S5 S 0.6718(2) 0.5946(2) 0.5732(2) 0.0340(9) Uani 0.4 1 d . . . A 1
S6 S 0.6717(2) 0.5000 0.6684(3) 0.0479(11) Uani 0.6 2 d S T P A 2
S7 S 0.58986(19) 0.68174(19) 0.53838(19) 0.0498(8) Uani 0.6 1 d . . . A 2
S8 S 0.5020(2) 0.6813(2) 0.5962(2) 0.0369(10) Uani 0.4 1 d . . . A 1
N1 N 0.6674(4) 0.6642(5) 0.7698(4) 0.060(2) Uani 1 1 d . . . . .
N2 N 0.7621(6) 0.7256(6) 0.9989(8) 0.099(4) Uani 1 1 d . . . . .
N3 N 0.6716(5) 0.6807(6) 0.3909(6) 0.085(3) Uani 1 1 d . . . . .
C1 C 0.6551(6) 0.7234(6) 0.7889(6) 0.079(3) Uani 1 1 d . U . . .
H1 H 0.6263 0.7508 0.7526 0.094 Uiso 1 1 calc R . . . .
C2 C 0.6822(7) 0.7497(7) 0.8606(7) 0.088(4) Uani 1 1 d . U . . .
H2 H 0.6710 0.7927 0.8718 0.106 Uiso 1 1 calc R . . . .
C3 C 0.7255(6) 0.7103(7) 0.9133(6) 0.075(3) Uani 1 1 d . U . . .
C4 C 0.7386(7) 0.6483(8) 0.8937(7) 0.094(4) Uani 1 1 d . U . . .
H4 H 0.7670 0.6195 0.9287 0.112 Uiso 1 1 calc R . . . .
C5 C 0.7105(6) 0.6280(7) 0.8234(6) 0.078(3) Uani 1 1 d . U . . .
H5 H 0.7219 0.5856 0.8110 0.094 Uiso 1 1 calc R . . . .
C6 C 0.7067(6) 0.7080(8) 0.3675(8) 0.087(4) Uani 1 1 d . . . . .
C7 C 0.7463(9) 0.7380(9) 0.3349(10) 0.125(6) Uani 1 1 d . U . . .
H7A H 0.7215 0.7696 0.2978 0.188 Uiso 1 1 calc GR . . . .
H7B H 0.7634 0.7033 0.3128 0.188 Uiso 1 1 calc GR . . . .
H7C H 0.7810 0.7615 0.3719 0.188 Uiso 1 1 calc GR . . . .
C8 C 0.7478(9) 0.5000 0.6582(12) 0.079(5) Uani 0.6 2 d S T P A 2
C9 C 0.7530(7) 0.5596(8) 0.6089(7) 0.079(3) Uani 0.4 1 d . . . A 1
C10 C 0.7521(10) 0.5000 0.5532(10) 0.080(5) Uani 0.6 2 d S T P A 2
C11 C 0.5607(9) 0.5000 0.2541(9) 0.073(4) Uani 0.4 2 d S T P A 1
C12 C 0.5044(6) 0.5560(7) 0.2349(7) 0.078(3) Uani 0.6 1 d . . . A 2
C13 C 0.4488(10) 0.5000 0.2086(10) 0.072(4) Uani 0.4 2 d S T P A 1
C14 C 0.5011(7) 0.7673(8) 0.5609(8) 0.087(4) Uani 0.4 1 d . . . A 1
C15 C 0.5519(7) 0.7659(7) 0.5234(7) 0.079(3) Uani 0.6 1 d . . . A 2
B1 B 0.8071(9) 0.5552(11) 0.5688(12) 0.114(6) Uani 1 1 d . U . . .
H1A H 0.8074 0.5880 0.5233 0.137 Uiso 0.5 1 calc R . . A 1
H1B H 0.8074 0.5880 0.5233 0.137 Uiso 0.5 1 calc R . . A 2
B2 B 0.8643(14) 0.5000 0.5987(17) 0.110(8) Uani 1 2 d S TU P A .
H2A H 0.9069 0.5000 0.5835 0.131 Uiso 1 2 calc RS T P . .
B3 B 0.8580(10) 0.5641(11) 0.6540(11) 0.109(6) Uani 1 1 d . U . . .
H3 H 0.8865 0.6113 0.6664 0.131 Uiso 1 1 calc R . . A .
B4 B 0.8086(7) 0.5551(9) 0.6970(9) 0.091(4) Uani 1 1 d . U . . .
H4B H 0.8100 0.5856 0.7448 0.109 Uiso 0.5 1 calc R . . A 2
H4A H 0.8100 0.5856 0.7448 0.109 Uiso 0.5 1 calc R . . A 1
B5 B 0.8665(16) 0.5000 0.7124(19) 0.124(9) Uani 1 2 d S TU P A .
H5A H 0.9114 0.5000 0.7616 0.148 Uiso 1 2 calc RS T P . .
B6 B 0.7478(9) 0.5000 0.6582(12) 0.079(5) Uani 0.4 2 d S TU P A 1
H6 H 0.7137 0.5000 0.6868 0.095 Uiso 0.4 2 calc RS T P A 1
B7 B 0.7530(7) 0.5596(8) 0.6089(7) 0.079(3) Uani 0.6 1 d . U . A 2
H7 H 0.7200 0.6035 0.5957 0.095 Uiso 0.6 1 calc R . . A 2
B8 B 0.7521(10) 0.5000 0.5532(10) 0.080(5) Uani 0.4 2 d S TU P A 1
H8 H 0.7230 0.5000 0.4937 0.096 Uiso 0.4 2 calc RS T P A 1
B9 B 0.5610(12) 0.5000 0.1415(14) 0.091(6) Uani 1 2 d S TU P A .
H9 H 0.6001 0.5000 0.1202 0.109 Uiso 1 2 calc RS T P . .
B10 B 0.5042(8) 0.5585(10) 0.1140(10) 0.102(5) Uani 1 1 d . U . . .
H10 H 0.5027 0.5976 0.0731 0.123 Uiso 1 1 calc R . . . .
B11 B 0.4542(14) 0.5000 0.0887(15) 0.102(7) Uani 1 2 d S TU P A .
H11 H 0.4204 0.5000 0.0309 0.122 Uiso 1 2 calc RS T P . .
B12 B 0.4510(8) 0.5621(9) 0.1505(8) 0.090(4) Uani 1 1 d . U . . .
H12A H 0.4158 0.6040 0.1359 0.108 Uiso 0.5 1 calc R . . A 2
H12 H 0.4158 0.6040 0.1359 0.108 Uiso 0.5 1 calc R . . A 1
B13 B 0.5605(9) 0.5582(10) 0.1989(9) 0.096(5) Uani 1 1 d . U . . .
H13 H 0.5970 0.5988 0.2151 0.116 Uiso 0.5 1 calc R . . A 1
H13A H 0.5970 0.5988 0.2151 0.116 Uiso 0.5 1 calc R . . A 2
B14 B 0.4488(10) 0.5000 0.2086(10) 0.072(4) Uani 0.6 2 d S TU P A 2
H14 H 0.4089 0.5000 0.2285 0.087 Uiso 0.6 2 calc RS T P A 2
B15 B 0.5044(6) 0.5560(7) 0.2349(7) 0.078(3) Uani 0.4 1 d . U . A 1
H15 H 0.5035 0.5917 0.2778 0.094 Uiso 0.4 1 calc R . . A 1
B16 B 0.5607(9) 0.5000 0.2541(9) 0.073(4) Uani 0.6 2 d S TU P A 2
H16 H 0.6009 0.5000 0.3079 0.087 Uiso 0.6 2 calc RS T P A 2
B17 B 0.5561(9) 0.8268(9) 0.4629(11) 0.103(5) Uani 1 1 d . U . . .
H17 H 0.5954 0.8270 0.4419 0.123 Uiso 0.5 1 calc R . . A 1
H17A H 0.5954 0.8270 0.4419 0.123 Uiso 0.5 1 calc R . . A 2
B18 B 0.5003(10) 0.8810(11) 0.4368(12) 0.117(6) Uani 1 1 d . U . . .
H18 H 0.5003 0.9138 0.3912 0.141 Uiso 1 1 calc R . . . .
B19 B 0.5537(10) 0.8887(10) 0.5219(11) 0.106(5) Uani 1 1 d . U . . .
H19 H 0.5858 0.9332 0.5359 0.128 Uiso 1 1 calc R . . . .
B20 B 0.5519(7) 0.7659(7) 0.5234(7) 0.079(3) Uani 0.4 1 d . U . A 1
H20 H 0.5857 0.7228 0.5390 0.095 Uiso 0.4 1 calc R . . A 1
B21 B 0.5581(8) 0.8265(7) 0.5812(8) 0.089(4) Uani 1 1 d . U . . .
H21 H 0.6003 0.8278 0.6333 0.106 Uiso 0.5 1 calc R . . A 1
H21A H 0.6003 0.8278 0.6333 0.106 Uiso 0.5 1 calc R . . A 2
B22 B 0.5011(7) 0.7673(8) 0.5609(8) 0.087(4) Uani 0.6 1 d . U . A 2
H22 H 0.5012 0.7298 0.6027 0.104 Uiso 0.6 1 calc R . . A 2

loop_
_atom_site_aniso_label
_atom_site_aniso_U_11
_atom_site_aniso_U_22
_atom_site_aniso_U_33
_atom_site_aniso_U_23
_atom_site_aniso_U_13
_atom_site_aniso_U_12
Ag1 0.0548(4) 0.0392(4) 0.0118(3) 0.000 0.0125(3) 0.000
Ag2 0.0489(4) 0.0393(4) 0.0178(4) 0.000 0.0103(3) 0.000
Ag3 0.0583(5) 0.0308(4) 0.0189(4) 0.000 0.0137(3) 0.000
Ag4 0.0708(4) 0.0533(4) 0.0195(3) -0.0107(2) 0.0100(3) -0.0069(3)
Ag5 0.0771(5) 0.0536(4) 0.0342(4) -0.0007(3) 0.0241(3) -0.0066(3)
S1 0.048(3) 0.035(3) 0.007(2) 0.000 0.010(2) 0.000
S2 0.041(2) 0.036(3) 0.006(2) 0.000 0.0087(19) 0.000
S3 0.069(2) 0.0506(18) 0.0220(15) 0.0042(13) 0.0180(15) 0.0007(16)
S4 0.062(3) 0.062(3) 0.032(2) 0.000 0.016(2) 0.000
S5 0.046(2) 0.039(2) 0.0171(19) -0.0035(16) 0.0113(17) -0.0084(18)
S6 0.056(3) 0.057(3) 0.028(2) 0.000 0.012(2) 0.000
S7 0.070(2) 0.0448(18) 0.0351(18) -0.0037(14) 0.0199(16) -0.0074(16)
S8 0.072(3) 0.0231(19) 0.0179(19) -0.0063(15) 0.0192(19) -0.0005(18)
N1 0.078(5) 0.074(5) 0.027(4) -0.016(4) 0.018(4) -0.029(4)
N2 0.086(8) 0.086(8) 0.130(10) 0.001(8) 0.046(7) -0.001(6)
N3 0.092(7) 0.088(7) 0.079(7) 0.004(6) 0.036(6) -0.025(6)
C1 0.105(7) 0.079(6) 0.038(5) -0.024(5) 0.012(5) -0.007(5)
C2 0.102(7) 0.086(7) 0.076(7) -0.037(6) 0.033(6) -0.007(6)
C3 0.086(6) 0.094(7) 0.046(5) -0.020(5) 0.026(5) -0.027(5)
C4 0.104(7) 0.107(8) 0.052(6) -0.017(6) 0.009(5) -0.003(6)
C5 0.087(6) 0.093(7) 0.045(5) -0.021(5) 0.014(5) -0.001(5)
C6 0.070(7) 0.099(9) 0.094(9) -0.025(8) 0.033(7) -0.019(7)
C7 0.138(12) 0.118(11) 0.152(13) -0.033(10) 0.092(10) -0.045(9)
C8 0.078(8) 0.072(8) 0.096(9) 0.000 0.044(7) 0.000
C9 0.091(7) 0.100(7) 0.053(6) 0.008(5) 0.036(5) 0.033(6)
C10 0.092(8) 0.063(7) 0.066(8) 0.000 0.008(7) 0.000
C11 0.094(8) 0.053(7) 0.048(7) 0.000 -0.001(6) 0.000
C12 0.069(6) 0.109(7) 0.059(6) -0.043(5) 0.027(5) 0.006(5)
C13 0.097(8) 0.072(8) 0.076(8) 0.000 0.066(7) 0.000
C14 0.080(6) 0.080(7) 0.091(7) 0.041(6) 0.021(6) -0.006(6)
C15 0.109(7) 0.078(6) 0.052(6) 0.006(5) 0.033(5) 0.035(6)
B1 0.096(8) 0.124(9) 0.120(10) 0.048(8) 0.039(7) -0.016(7)
B2 0.111(11) 0.117(12) 0.120(12) 0.000 0.067(9) 0.000
B3 0.118(9) 0.119(9) 0.101(9) -0.010(7) 0.053(7) -0.036(7)
B4 0.078(7) 0.105(8) 0.083(8) -0.043(7) 0.023(6) -0.004(6)
B5 0.122(12) 0.110(12) 0.115(12) 0.000 0.017(9) 0.000
B6 0.078(8) 0.072(8) 0.096(9) 0.000 0.044(7) 0.000
B7 0.091(7) 0.100(7) 0.053(6) 0.008(5) 0.036(5) 0.033(6)
B8 0.092(8) 0.063(7) 0.066(8) 0.000 0.008(7) 0.000
B9 0.093(7) 0.097(10) 0.105(10) 0.000 0.061(8) 0.000
B10 0.095(8) 0.113(9) 0.098(8) 0.052(7) 0.034(7) 0.003(7)
B11 0.117(11) 0.085(10) 0.080(10) 0.000 0.010(8) 0.000
B12 0.109(8) 0.109(8) 0.062(7) 0.015(6) 0.044(6) 0.039(7)
B13 0.116(8) 0.119(9) 0.072(7) -0.011(6) 0.055(7) -0.046(7)
B14 0.097(8) 0.072(8) 0.076(8) 0.000 0.066(7) 0.000
B15 0.069(6) 0.109(7) 0.059(6) -0.043(5) 0.027(5) 0.006(5)
B16 0.094(8) 0.053(7) 0.048(7) 0.000 -0.001(6) 0.000
B17 0.121(9) 0.082(8) 0.135(10) 0.005(7) 0.082(8) -0.013(7)
B18 0.115(9) 0.117(10) 0.115(10) 0.049(8) 0.037(7) -0.011(7)
B19 0.125(9) 0.107(9) 0.090(9) -0.010(7) 0.043(7) -0.054(7)
B20 0.109(7) 0.078(6) 0.052(6) 0.006(5) 0.033(5) 0.035(6)
B21 0.115(8) 0.055(6) 0.065(7) -0.012(5) -0.002(6) -0.007(6)
B22 0.080(6) 0.080(7) 0.091(7) 0.041(6) 0.021(6) -0.006(6)

loop_
_atom_type_symbol
_atom_type_description
_atom_type_scat_dispersion_real
_atom_type_scat_dispersion_imag
_atom_type_scat_source
C C 0.0181 0.0091 'International Tables Vol C Tables 4.2.6.8 and 6.1.1.4'
H H 0.0000 0.0000 'International Tables Vol C Tables 4.2.6.8 and 6.1.1.4'
Ag Ag 0.1306 4.2820 'International Tables Vol C Tables 4.2.6.8 and 6.1.1.4'
B B 0.0090 0.0039 'International Tables Vol C Tables 4.2.6.8 and 6.1.1.4'
N N 0.0311 0.0180 'International Tables Vol C Tables 4.2.6.8 and 6.1.1.4'
S S 0.3331 0.5567 'International Tables Vol C Tables 4.2.6.8 and 6.1.1.4'

loop_
_exptl_crystal_face_index_h
_exptl_crystal_face_index_k
_exptl_crystal_face_index_l
_exptl_crystal_face_perp_dist
13 5 -3 0.0939
0 7 -10 0.0821
-13 -4 1 0.0541
0 -7 10 0.0953
7 5 -11 0.0969
-2 12 2 0.0935
-7 7 10 0.0991
4 -12 -4 0.0558
-6 -7 10 0.0831
8 -3 7 0.0935
7 11 0 0.0889
-7 -10 -2 0.0483
-12 7 4 0.0738
13 -5 -6 0.0855

loop_
_geom_angle_atom_site_label_1
_geom_angle_atom_site_label_2
_geom_angle_atom_site_label_3
_geom_angle
_geom_angle_site_symmetry_1
_geom_angle_site_symmetry_3
Ag2 Ag1 Ag2 89.90(3) . 5_666
Ag2 Ag1 Ag3 59.964(17) 5_666 .
Ag2 Ag1 Ag3 59.965(17) 5_666 5_666
Ag2 Ag1 Ag3 59.975(16) . .
Ag2 Ag1 Ag3 59.975(16) . 5_666
Ag2 Ag1 Ag4 123.40(2) . 2_656
Ag2 Ag1 Ag4 63.44(2) 5_666 5_666
Ag2 Ag1 Ag4 123.40(2) . 5_666
Ag2 Ag1 Ag4 63.44(2) 5_666 2_656
Ag2 Ag1 Ag5 124.07(2) 5_666 .
Ag2 Ag1 Ag5 124.07(2) 5_666 6_565
Ag2 Ag1 Ag5 64.56(2) . 6_565
Ag2 Ag1 Ag5 64.56(2) . .
Ag3 Ag1 Ag3 90.00(3) . 5_666
Ag3 Ag1 Ag4 63.478(16) 5_666 5_666
Ag3 Ag1 Ag4 123.34(3) . 5_666
Ag3 Ag1 Ag4 123.34(3) 5_666 2_656
Ag3 Ag1 Ag4 63.479(16) . 2_656
Ag3 Ag1 Ag5 124.45(3) . 6_565
Ag3 Ag1 Ag5 64.211(17) . .
Ag3 Ag1 Ag5 64.209(17) 5_666 6_565
Ag3 Ag1 Ag5 124.46(3) 5_666 .
Ag4 Ag1 Ag4 89.57(3) 5_666 2_656
Ag5 Ag1 Ag4 89.383(19) . 2_656
Ag5 Ag1 Ag4 170.51(3) . 5_666
Ag5 Ag1 Ag4 89.382(19) 6_565 5_666
Ag5 Ag1 Ag4 170.51(3) 6_565 2_656
Ag5 Ag1 Ag5 90.10(3) 6_565 .
S1 Ag1 Ag2 174.59(13) . 5_666
S1 Ag1 Ag2 84.69(13) . .
S1 Ag1 Ag3 116.82(8) . 5_666
S1 Ag1 Ag3 116.82(8) . .
S1 Ag1 Ag4 119.81(7) . 2_656
S1 Ag1 Ag4 119.81(7) . 5_666
S1 Ag1 Ag5 53.25(6) . 6_565
S1 Ag1 Ag5 53.25(6) . .
S2 Ag1 Ag2 87.10(13) . 5_666
S2 Ag1 Ag2 177.00(13) . .
S2 Ag1 Ag3 118.27(8) . 5_666
S2 Ag1 Ag3 118.27(8) . .
S2 Ag1 Ag4 55.03(7) . 2_656
S2 Ag1 Ag4 55.03(7) . 5_666
S2 Ag1 Ag5 117.28(8) . .
S2 Ag1 Ag5 117.28(8) . 6_565
S2 Ag1 S1 98.31(18) . .
S3 Ag1 Ag2 116.97(9) 6_565 .
S3 Ag1 Ag2 116.97(9) . .
S3 Ag1 Ag2 118.18(9) . 5_666
S3 Ag1 Ag2 118.18(9) 6_565 5_666
S3 Ag1 Ag3 175.79(8) . 5_666
S3 Ag1 Ag3 85.86(8) 6_565 5_666
S3 Ag1 Ag3 175.79(8) 6_565 .
S3 Ag1 Ag3 85.86(8) . .
S3 Ag1 Ag4 119.63(9) . 5_666
S3 Ag1 Ag4 119.63(9) 6_565 2_656
S3 Ag1 Ag4 55.17(9) . 2_656
S3 Ag1 Ag4 55.17(9) 6_565 5_666
S3 Ag1 Ag5 52.78(9) 6_565 6_565
S3 Ag1 Ag5 52.78(9) . .
S3 Ag1 Ag5 117.75(9) . 6_565
S3 Ag1 Ag5 117.75(9) 6_565 .
S3 Ag1 S3 98.27(16) 6_565 .
Ag1 Ag2 Ag1 90.10(3) . 5_666
Ag1 Ag2 Ag3 60.062(18) . .
Ag1 Ag2 Ag3 60.062(18) . 5_666
Ag1 Ag2 Ag4 123.97(2) . .
Ag1 Ag2 Ag4 64.89(2) 5_666 6_565
Ag1 Ag2 Ag4 64.89(2) 5_666 .
Ag1 Ag2 Ag4 123.97(2) . 6_565
Ag1 Ag2 Ag5 64.01(2) . .
Ag1 Ag2 Ag5 123.99(2) 5_666 6_565
Ag1 Ag2 Ag5 64.01(2) . 6_565
Ag1 Ag2 Ag5 123.99(2) 5_666 .
Ag3 Ag2 Ag1 60.052(18) 5_666 5_666
Ag3 Ag2 Ag1 60.051(18) . 5_666
Ag3 Ag2 Ag3 90.10(3) . 5_666
Ag3 Ag2 Ag4 64.053(16) . .
Ag3 Ag2 Ag4 124.87(3) . 6_565
Ag3 Ag2 Ag4 64.053(17) 5_666 6_565
Ag3 Ag2 Ag4 124.88(3) 5_666 .
Ag3 Ag2 Ag5 123.99(3) . 6_565
Ag3 Ag2 Ag5 64.023(17) . .
Ag3 Ag2 Ag5 64.022(17) 5_666 6_565
Ag3 Ag2 Ag5 123.99(3) 5_666 .
Ag4 Ag2 Ag4 90.98(3) . 6_565
Ag4 Ag2 Ag5 88.792(18) . .
Ag4 Ag2 Ag5 169.61(3) . 6_565
Ag4 Ag2 Ag5 88.791(18) 6_565 6_565
Ag4 Ag2 Ag5 169.61(3) 6_565 .
Ag5 Ag2 Ag5 89.57(3) 6_565 .
S4 Ag2 Ag1 175.50(12) . 5_666
S4 Ag2 Ag1 85.40(12) . .
S4 Ag2 Ag3 117.29(7) . .
S4 Ag2 Ag3 117.29(8) . 5_666
S4 Ag2 Ag4 117.83(8) . .
S4 Ag2 Ag4 117.83(7) . 6_565
S4 Ag2 Ag5 53.73(6) . 6_565
S4 Ag2 Ag5 53.72(6) . .
S5 Ag2 Ag1 117.90(10) . 5_666
S5 Ag2 Ag1 117.35(10) . .
S5 Ag2 Ag1 117.90(10) 6_565 5_666
S5 Ag2 Ag1 117.35(10) 6_565 .
S5 Ag2 Ag3 176.06(11) 6_565 .
S5 Ag2 Ag3 176.06(11) . 5_666
S5 Ag2 Ag3 85.98(11) . .
S5 Ag2 Ag3 85.98(11) 6_565 5_666
S5 Ag2 Ag4 53.40(10) 6_565 6_565
S5 Ag2 Ag4 118.67(10) 6_565 .
S5 Ag2 Ag4 118.67(10) . 6_565
S5 Ag2 Ag4 53.40(10) . .
S5 Ag2 Ag5 53.72(10) 6_565 6_565
S5 Ag2 Ag5 118.10(10) . 6_565
S5 Ag2 Ag5 118.10(10) 6_565 .
S5 Ag2 Ag5 53.71(10) . .
S5 Ag2 S5 97.9(2) . 6_565
S6 Ag2 Ag1 176.40(12) . .
S6 Ag2 Ag1 86.30(12) . 5_666
S6 Ag2 Ag3 117.82(7) . 5_666
S6 Ag2 Ag3 117.82(7) . .
S6 Ag2 Ag4 54.25(6) . .
S6 Ag2 Ag4 54.25(6) . 6_565
S6 Ag2 Ag5 118.19(7) . 6_565
S6 Ag2 Ag5 118.19(8) . .
S6 Ag2 S4 98.20(17) . .
Ag1 Ag3 Ag1 90.01(3) . 5_666
Ag1 Ag3 Ag4 123.79(2) . .
Ag1 Ag3 Ag4 123.79(2) 5_666 2_656
Ag1 Ag3 Ag4 64.836(19) . 2_656
Ag1 Ag3 Ag4 64.837(19) 5_666 .
Ag1 Ag3 Ag5 64.183(19) . .
Ag1 Ag3 Ag5 64.183(19) 5_666 2_656
Ag1 Ag3 Ag5 124.45(2) . 2_656
Ag1 Ag3 Ag5 124.45(2) 5_666 .
Ag2 Ag3 Ag1 59.96(2) 5_666 5_666
Ag2 Ag3 Ag1 59.99(2) 5_666 .
Ag2 Ag3 Ag1 59.99(2) . 5_666
Ag2 Ag3 Ag1 59.96(2) . .
Ag2 Ag3 Ag2 89.91(3) . 5_666
Ag2 Ag3 Ag4 124.74(2) . 2_656
Ag2 Ag3 Ag4 124.74(2) 5_666 .
Ag2 Ag3 Ag4 63.966(18) 5_666 2_656
Ag2 Ag3 Ag4 63.965(18) . .
Ag2 Ag3 Ag5 124.06(2) . 2_656
Ag2 Ag3 Ag5 124.06(2) 5_666 .
Ag2 Ag3 Ag5 64.547(19) 5_666 2_656
Ag2 Ag3 Ag5 64.548(19) . .
Ag4 Ag3 Ag4 169.38(4) . 2_656
Ag4 Ag3 Ag5 90.022(18) 2_656 .
Ag4 Ag3 Ag5 89.001(18) . .
Ag4 Ag3 Ag5 89.001(18) 2_656 2_656
Ag4 Ag3 Ag5 90.023(18) . 2_656
Ag5 Ag3 Ag5 169.43(4) 2_656 .
S7 Ag3 Ag1 117.51(8) 2_656 5_666
S7 Ag3 Ag1 117.51(8) . .
S7 Ag3 Ag1 117.76(8) 2_656 .
S7 Ag3 Ag1 117.77(8) . 5_666
S7 Ag3 Ag2 175.95(9) 2_656 .
S7 Ag3 Ag2 175.95(9) . 5_666
S7 Ag3 Ag2 86.05(9) 2_656 5_666
S7 Ag3 Ag2 86.05(9) . .
S7 Ag3 Ag4 53.29(8) 2_656 2_656
S7 Ag3 Ag4 53.29(8) . .
S7 Ag3 Ag4 118.45(9) 2_656 .
S7 Ag3 Ag4 118.44(9) . 2_656
S7 Ag3 Ag5 118.04(9) . 2_656
S7 Ag3 Ag5 53.78(8) 2_656 2_656
S7 Ag3 Ag5 118.04(9) 2_656 .
S7 Ag3 Ag5 53.78(8) . .
S7 Ag3 S7 98.00(18) 2_656 .
S8 Ag3 Ag1 175.75(10) 2_656 5_666
S8 Ag3 Ag1 175.75(10) . .
S8 Ag3 Ag1 85.90(10) . 5_666
S8 Ag3 Ag1 85.90(10) 2_656 .
S8 Ag3 Ag2 118.49(11) . 5_666
S8 Ag3 Ag2 116.71(11) . .
S8 Ag3 Ag2 118.50(11) 2_656 .
S8 Ag3 Ag2 116.71(11) 2_656 5_666
S8 Ag3 Ag4 118.55(11) 2_656 .
S8 Ag3 Ag4 53.20(11) 2_656 2_656
S8 Ag3 Ag4 53.20(11) . .
S8 Ag3 Ag4 118.55(11) . 2_656
S8 Ag3 Ag5 117.44(12) 2_656 2_656
S8 Ag3 Ag5 54.45(12) 2_656 .
S8 Ag3 Ag5 54.45(12) . 2_656
S8 Ag3 Ag5 117.44(12) . .
S8 Ag3 S8 98.2(2) 2_656 .
Ag2 Ag4 Ag1 51.67(2) . 5_666
Ag2 Ag4 Ag3 51.981(19) . .
Ag3 Ag4 Ag1 51.685(19) . 5_666
S2 Ag4 Ag1 48.09(11) 5_666 5_666
S2 Ag4 Ag2 75.50(9) 5_666 .
S2 Ag4 Ag3 99.61(11) 5_666 .
S3 Ag4 Ag1 48.68(7) 2_656 5_666
S3 Ag4 Ag2 100.04(8) 2_656 .
S3 Ag4 Ag3 74.77(7) 2_656 .
S5 Ag4 Ag1 101.11(10) . 5_666
S5 Ag4 Ag2 49.72(10) . .
S5 Ag4 Ag3 76.15(10) . .
S5 Ag4 S2 113.71(14) . 5_666
S6 Ag4 Ag1 75.22(10) . 5_666
S6 Ag4 Ag2 49.38(10) . .
S6 Ag4 Ag3 101.01(10) . .
S6 Ag4 S3 111.88(13) . 2_656
S7 Ag4 Ag1 101.28(8) . 5_666
S7 Ag4 Ag2 76.40(8) . .
S7 Ag4 Ag3 49.87(8) . .
S7 Ag4 S3 112.36(12) . 2_656
S7 Ag4 S6 113.78(13) . .
S8 Ag4 Ag1 75.56(10) . 5_666
S8 Ag4 Ag2 101.38(9) . .
S8 Ag4 Ag3 49.74(9) . .
S8 Ag4 S2 110.66(16) . 5_666
S8 Ag4 S5 113.73(14) . .
N1 Ag4 Ag1 137.16(19) . 5_666
N1 Ag4 Ag2 149.4(2) . .
N1 Ag4 Ag3 158.1(2) . .
N1 Ag4 S2 93.8(2) . 5_666
N1 Ag4 S3 98.2(2) . 2_656
N1 Ag4 S5 114.0(2) . .
N1 Ag4 S6 100.8(3) . .
N1 Ag4 S7 118.4(2) . .
N1 Ag4 S8 109.2(3) . .
Ag1 Ag5 Ag2 51.43(2) . .
Ag1 Ag5 Ag3 51.61(2) . .
Ag3 Ag5 Ag2 51.43(2) . .
S1 Ag5 Ag1 49.69(13) . .
S1 Ag5 Ag2 74.46(10) . .
S1 Ag5 Ag3 100.82(13) . .
S1 Ag5 S5 110.74(14) . .
S1 Ag5 S8 113.46(17) . 2_656
S3 Ag5 Ag1 49.41(8) . .
S3 Ag5 Ag2 100.56(8) . .
S3 Ag5 Ag3 75.78(8) . .
S3 Ag5 S4 111.90(13) . .
S3 Ag5 S7 113.25(12) . .
S4 Ag5 Ag1 74.89(11) . .
S4 Ag5 Ag2 49.25(11) . .
S4 Ag5 Ag3 100.34(12) . .
S5 Ag5 Ag1 100.15(10) . .
S5 Ag5 Ag2 49.00(9) . .
S5 Ag5 Ag3 75.22(10) . .
S5 Ag5 S8 112.82(13) . 2_656
S7 Ag5 Ag1 100.64(8) . .
S7 Ag5 Ag2 75.21(8) . .
S7 Ag5 Ag3 49.37(8) . .
S7 Ag5 S4 112.52(14) . .
S8 Ag5 Ag1 74.93(10) 2_656 .
S8 Ag5 Ag2 100.15(9) 2_656 .
S8 Ag5 Ag3 49.08(9) 2_656 .
N3 Ag5 Ag1 149.7(3) . .
N3 Ag5 Ag2 149.5(3) . .
N3 Ag5 Ag3 150.5(3) . .
N3 Ag5 S1 105.8(3) . .
N3 Ag5 S3 106.2(3) . .
N3 Ag5 S4 105.8(3) . .
N3 Ag5 S5 106.2(3) . .
N3 Ag5 S7 106.5(3) . .
N3 Ag5 S8 107.2(3) . 2_656
Ag1 S1 Ag5 77.06(13) . .
Ag1 S1 Ag5 77.05(13) . 6_565
Ag5 S1 Ag5 118.81(19) . 6_565
C11 S1 Ag1 109.0(7) . .
C11 S1 Ag5 120.34(11) . .
C11 S1 Ag5 120.34(11) . 6_565
Ag1 S2 Ag4 76.88(12) . 5_666
Ag1 S2 Ag4 76.88(12) . 2_656
Ag4 S2 Ag4 113.69(18) 2_656 5_666
C13 S2 Ag1 108.7(7) . .
C13 S2 Ag4 122.96(11) . 5_666
C13 S2 Ag4 122.96(11) . 2_656
Ag1 S3 Ag4 76.15(10) . 2_656
Ag1 S3 Ag5 77.81(10) . .
Ag5 S3 Ag4 115.81(12) . 2_656
C12 S3 Ag1 106.1(5) . .
C12 S3 Ag4 122.8(4) . 2_656
C12 S3 Ag5 120.5(4) . .
Ag2 S4 Ag5 77.03(13) . 6_565
Ag2 S4 Ag5 77.03(13) . .
Ag5 S4 Ag5 116.8(2) . 6_565
C10 S4 Ag2 104.9(7) . .
C10 S4 Ag5 121.04(13) . 6_565
C10 S4 Ag5 121.04(13) . .
Ag2 S5 Ag4 76.88(12) . .
Ag2 S5 Ag5 77.29(12) . .
Ag4 S5 Ag5 115.92(17) . .
C9 S5 Ag2 108.9(6) . .
C9 S5 Ag4 121.3(4) . .
C9 S5 Ag5 122.3(4) . .
Ag2 S6 Ag4 76.37(11) . .
Ag2 S6 Ag4 76.37(11) . 6_565
Ag4 S6 Ag4 117.3(2) . 6_565
C8 S6 Ag2 103.3(7) . .
C8 S6 Ag4 120.39(14) . 6_565
C8 S6 Ag4 120.39(14) . .
Ag3 S7 Ag4 76.84(10) . .
Ag3 S7 Ag5 76.85(10) . .
Ag4 S7 Ag5 116.13(14) . .
C15 S7 Ag3 105.6(5) . .
C15 S7 Ag4 121.0(4) . .
C15 S7 Ag5 121.8(4) . .
Ag3 S8 Ag4 77.06(12) . .
Ag3 S8 Ag5 76.46(12) . 2_656
Ag4 S8 Ag5 117.05(16) . 2_656
C14 S8 Ag3 108.9(6) . .
C14 S8 Ag4 122.0(5) . .
C14 S8 Ag5 120.4(5) . 2_656
C1 N1 Ag4 123.4(8) . .
C1 N1 C5 115.3(9) . .
C5 N1 Ag4 120.4(7) . .
N2 N2 C3 97.8(17) 7_667 .
C6 N3 Ag5 172.2(11) . .
N1 C1 H1 117.8 . .
N1 C1 C2 124.4(12) . .
C2 C1 H1 117.8 . .
C1 C2 H2 121.1 . .
C3 C2 C1 117.8(12) . .
C3 C2 H2 121.1 . .
C2 C3 N2 128.9(11) . .
C4 C3 N2 112.9(12) . .
C4 C3 C2 118.1(11) . .
C3 C4 H4 120.2 . .
C5 C4 C3 119.5(14) . .
C5 C4 H4 120.2 . .
N1 C5 C4 124.8(13) . .
N1 C5 H5 117.6 . .
C4 C5 H5 117.6 . .
N3 C6 C7 175.9(15) . .
C6 C7 H7A 109.5 . .
C6 C7 H7B 109.5 . .
C6 C7 H7C 109.5 . .
H7A C7 H7B 109.5 . .
H7A C7 H7C 109.5 . .
H7B C7 H7C 109.5 . .
B4 C8 S6 126.5(10) . .
B4 C8 S6 126.5(10) 6_565 .
B4 C8 B4 80.2(15) . 6_565
B7 C8 S6 111.4(10) 6_565 .
B7 C8 B4 63.7(9) 6_565 6_565
B7 C8 B4 122.1(13) 6_565 .
B1 C9 S5 129.3(10) . .
B1 C9 B4 95.0(11) . .
B4 C9 S5 130.8(9) . .
B1 C10 S4 127.4(10) 6_565 .
B1 C10 S4 127.4(10) . .
B1 C10 B1 86.7(19) 6_565 .
B1 C10 B7 63.5(11) 6_565 6_565
B1 C10 B7 124.2(14) . 6_565
B7 C10 S4 107.7(10) 6_565 .
B13 C11 S1 130.0(8) 6_565 .
B13 C11 S1 130.0(8) . .
B13 C11 B13 93.6(16) . 6_565
B13 C11 B15 62.6(9) 6_565 6_565
B13 C11 B15 122.5(13) . 6_565
B15 C11 S1 101.4(10) 6_565 .
B12 C12 S3 128.2(9) . .
B12 C12 B13 87.3(10) . .
B13 C12 S3 130.5(9) . .
B12 C13 S2 129.8(7) . .
B12 C13 S2 129.8(7) 6_565 .
B12 C13 B12 93.2(14) . 6_565
B15 C13 S2 105.0(9) 6_565 .
B15 C13 B12 60.0(9) 6_565 6_565
B15 C13 B12 120.3(11) 6_565 .
B17 C14 S8 131.0(11) 2_656 .
B20 C14 S8 105.5(10) 2_656 .
B20 C14 B17 62.4(10) 2_656 2_656
B20 C14 B21 117.2(10) 2_656 .
B21 C14 S8 131.3(10) . .
B21 C14 B17 90.9(11) . 2_656
B17 C15 S7 127.0(9) . .
B21 C15 S7 129.9(9) . .
B21 C15 B17 87.4(11) . .
B21 C15 B22 122.3(10) . 2_656
B22 C15 S7 107.2(9) 2_656 .
B22 C15 B17 59.8(10) 2_656 .
C9 B1 H1A 124.9 . .
C10 B1 H1B 119.0 . .
C10 B1 B2 93.5(14) . .
C10 B1 B3 117.7(15) . .
B2 B1 C9 118.7(15) . .
B2 B1 H1A 116.4 . .
B2 B1 H1B 116.4 . .
B2 B1 B3 63.0(14) . .
B3 B1 C9 82.5(13) . .
B3 B1 H1A 123.2 . .
B3 B1 H1B 123.2 . .
B1 B2 B1 85(2) . 6_565
B1 B2 H2A 123.5 6_565 .
B1 B2 H2A 123.5 . .
B1 B2 B3 59.3(12) . .
B1 B2 B3 59.3(12) 6_565 6_565
B1 B2 B3 119.2(18) 6_565 .
B1 B2 B3 119.2(18) . 6_565
B3 B2 H2A 117.2 6_565 .
B3 B2 H2A 117.2 . .
B3 B2 B3 96(2) 6_565 .
B1 B3 B2 57.7(14) . .
B1 B3 H3 116.1 . .
B1 B3 B5 118.4(17) . .
B2 B3 H3 126.0 . .
B4 B3 B1 99.4(14) . .
B4 B3 B2 118.7(15) . .
B4 B3 H3 115.3 . .
B4 B3 B5 59.3(14) . .
B5 B3 B2 81.9(16) . .
B5 B3 H3 125.4 . .
C8 B4 H4B 119.7 . .
C9 B4 H4A 127.3 . .
B3 B4 C8 115.4(13) . .
B3 B4 C9 81.6(12) . .
B3 B4 H4B 124.6 . .
B3 B4 H4A 124.6 . .
B5 B4 C8 96.3(13) . .
B5 B4 C9 116.9(15) . .
B5 B4 B3 61.4(14) . .
B5 B4 H4B 115.8 . .
B5 B4 H4A 115.8 . .
B3 B5 B3 99(2) 6_565 .
B3 B5 H5A 115.7 . .
B3 B5 H5A 115.7 6_565 .
B4 B5 B3 120(2) . 6_565
B4 B5 B3 59.3(11) 6_565 6_565
B4 B5 B3 120(2) 6_565 .
B4 B5 B3 59.3(11) . .
B4 B5 B4 83(2) 6_565 .
B4 B5 H5A 124.4 . .
B4 B5 H5A 124.4 6_565 .
B10 B9 H9 120.1 6_565 .
B10 B9 H9 120.1 . .
B10 B9 B10 88.4(18) 6_565 .
B13 B9 H9 118.6 6_565 .
B13 B9 H9 118.6 . .
B13 B9 B10 61.6(11) 6_565 6_565
B13 B9 B10 121.3(15) 6_565 .
B13 B9 B10 121.3(15) . 6_565
B13 B9 B10 61.6(11) . .
B13 B9 B13 91.0(17) . 6_565
B9 B10 H10 122.4 . .
B9 B10 B13 57.9(12) . .
B11 B10 B9 87.9(15) . .
B11 B10 H10 117.6 . .
B11 B10 B12 66.9(14) . .
B11 B10 B13 120.2(14) . .
B12 B10 B9 119.8(13) . .
B12 B10 H10 117.7 . .
B12 B10 B13 88.1(12) . .
B13 B10 H10 122.1 . .
B10 B11 B10 96(2) 6_565 .
B10 B11 H11 117.8 6_565 .
B10 B11 H11 117.8 . .
B10 B11 B12 57.9(11) . .
B10 B11 B12 120.7(18) 6_565 .
B10 B11 B12 57.9(11) 6_565 6_565
B10 B11 B12 120.7(18) . 6_565
B12 B11 H11 121.5 6_565 .
B12 B11 H11 121.5 . .
B12 B11 B12 89.3(17) 6_565 .
C12 B12 B11 116.4(13) . .
C12 B12 H12A 119.9 . .
C13 B12 B11 88.7(12) . .
C13 B12 H12 121.4 . .
B10 B12 C12 93.6(12) . .
B10 B12 C13 118.8(12) . .
B10 B12 B11 55.1(12) . .
B10 B12 H12A 119.7 . .
B10 B12 H12 119.7 . .
B11 B12 H12A 123.7 . .
B11 B12 H12 123.7 . .
C11 B13 B9 87.7(13) . .
C11 B13 B10 119.5(13) . .
C11 B13 H13 121.3 . .
C12 B13 B10 90.7(12) . .
C12 B13 H13A 119.9 . .
B9 B13 C12 118.9(13) . .
B9 B13 B10 60.4(12) . .
B9 B13 H13 121.2 . .
B9 B13 H13A 121.2 . .
B10 B13 H13 119.2 . .
B10 B13 H13A 119.2 . .
C14 B17 H17 122.3 2_656 .
C14 B17 B19 118.7(12) 2_656 .
C15 B17 H17A 121.1 . .
B18 B17 C14 87.2(13) . 2_656
B18 B17 C15 117.2(13) . .
B18 B17 H17 121.6 . .
B18 B17 H17A 121.6 . .
B18 B17 B19 60.7(13) . .
B18 B17 B22 87.2(13) . 2_656
B19 B17 C15 90.6(11) . .
B19 B17 H17 119.0 . .
B19 B17 H17A 119.0 . .
B22 B17 C15 57.8(9) 2_656 .
B22 B17 H17A 122.3 2_656 .
B22 B17 B19 118.7(12) 2_656 .
B17 B18 H18 114.8 . .
B17 B18 B19 121.8(14) . 2_656
B17 B18 B19 63.1(13) . .
B17 B18 B21 95.8(14) . 2_656
B19 B18 H18 123.4 2_656 .
B19 B18 H18 122.8 . .
B19 B18 B19 83.6(16) . 2_656
B21 B18 H18 117.1 2_656 .
B21 B18 B19 60.2(12) 2_656 2_656
B21 B18 B19 120.0(14) 2_656 .
B17 B19 B18 118.0(13) . 2_656
B17 B19 H19 123.9 . .
B18 B19 B17 56.2(12) . .
B18 B19 B18 95.4(15) . 2_656
B18 B19 H19 118.9 . .
B18 B19 H19 118.0 2_656 .
B18 B19 B21 117.8(13) . .
B21 B19 B17 86.4(12) . .
B21 B19 B18 57.8(11) . 2_656
B21 B19 H19 123.3 . .
C14 B21 B19 120.5(12) . .
C14 B21 H21 123.6 . .
C15 B21 B18 119.0(12) . 2_656
C15 B21 B19 95.0(11) . .
C15 B21 H21A 119.0 . .
B18 B21 C14 85.8(12) 2_656 .
B18 B21 B19 62.0(12) 2_656 .
B18 B21 H21 121.9 2_656 .
B18 B21 H21A 121.9 2_656 .
B19 B21 H21 115.9 . .
B19 B21 H21A 115.9 . .

loop_
_geom_bond_atom_site_label_1
_geom_bond_atom_site_label_2
_geom_bond_distance
_geom_bond_site_symmetry_2
Ag1 Ag2 2.7567(10) .
Ag1 Ag2 2.7577(11) 5_666
Ag1 Ag3 2.7595(7) 5_666
Ag1 Ag3 2.7594(7) .
Ag1 Ag4 3.1832(8) 2_656
Ag1 Ag4 3.1832(8) 5_666
Ag1 Ag5 3.1693(9) 6_565
Ag1 Ag5 3.1694(9) .
Ag1 S1 2.480(6) .
Ag1 S2 2.433(5) .
Ag1 S3 2.462(3) 6_565
Ag1 S3 2.462(3) .
Ag2 Ag1 2.7576(11) 5_666
Ag2 Ag3 2.7570(8) .
Ag2 Ag3 2.7571(8) 5_666
Ag2 Ag4 3.1445(7) 6_565
Ag2 Ag4 3.1445(7) .
Ag2 Ag5 3.1841(8) 6_565
Ag2 Ag5 3.1841(8) .
Ag2 S4 2.475(5) .
Ag2 S5 2.463(4) .
Ag2 S5 2.463(4) 6_565
Ag2 S6 2.456(5) .
Ag3 Ag1 2.7595(7) 5_666
Ag3 Ag2 2.7570(8) 5_666
Ag3 Ag4 3.1469(6) 2_656
Ag3 Ag4 3.1468(6) .
Ag3 Ag5 3.1700(7) 2_656
Ag3 Ag5 3.1701(7) .
Ag3 S7 2.471(4) .
Ag3 S7 2.471(4) 2_656
Ag3 S8 2.464(4) 2_656
Ag3 S8 2.464(4) .
Ag4 Ag1 3.1832(8) 5_666
Ag4 S2 2.679(3) 5_666
Ag4 S3 2.691(4) 2_656
Ag4 S5 2.592(4) .
Ag4 S6 2.626(3) .
Ag4 S7 2.591(4) .
Ag4 S8 2.585(5) .
Ag4 N1 2.309(7) .
Ag5 S1 2.606(3) .
Ag5 S3 2.582(4) .
Ag5 S4 2.634(3) .
Ag5 S5 2.631(4) .
Ag5 S7 2.626(3) .
Ag5 S8 2.653(5) 2_656
Ag5 N3 2.292(10) .
S1 Ag5 2.606(3) 6_565
S1 C11 1.904(18) .
S2 Ag4 2.678(3) 5_666
S2 Ag4 2.678(3) 2_656
S2 C13 1.832(15) .
S3 Ag4 2.691(4) 2_656
S3 C12 1.822(11) .
S4 Ag5 2.634(3) 6_565
S4 C10 1.857(19) .
S5 C9 1.820(14) .
S6 Ag4 2.626(3) 6_565
S6 C8 1.784(19) .
S7 C15 1.832(13) .
S8 Ag5 2.653(5) 2_656
S8 C14 1.823(13) .
N1 C1 1.281(14) .
N1 C5 1.334(15) .
N2 N2 1.11(2) 7_667
N2 C3 1.594(18) .
N3 C6 1.176(16) .
C1 H1 0.9300 .
C1 C2 1.402(15) .
C2 H2 0.9300 .
C2 C3 1.361(19) .
C3 C4 1.343(19) .
C4 H4 0.9300 .
C4 C5 1.340(16) .
C5 H5 0.9300 .
C6 C7 1.398(19) .
C7 H7A 0.9600 .
C7 H7B 0.9600 .
C7 H7C 0.9600 .
C8 B4 1.68(2) 6_565
C8 B4 1.68(2) .
C8 B7 1.549(19) 6_565
C9 B1 1.67(2) .
C9 B4 1.71(2) .
C10 B1 1.58(2) 6_565
C10 B1 1.58(2) .
C10 B7 1.595(19) 6_565
C11 B13 1.57(2) .
C11 B13 1.57(2) 6_565
C11 B15 1.608(19) 6_565
C12 B12 1.64(2) .
C12 B13 1.652(19) .
C13 B12 1.680(19) .
C13 B12 1.680(19) 6_565
C13 B15 1.594(19) 6_565
C14 B17 1.67(2) 2_656
C14 B20 1.631(19) 2_656
C14 B21 1.66(2) .
C15 B17 1.71(2) .
C15 B21 1.612(18) .
C15 B22 1.631(19) 2_656
B1 H1A 1.1000 .
B1 H1B 1.1000 .
B1 B2 1.61(3) .
B1 B3 1.64(3) .
B2 B1 1.61(3) 6_565
B2 H2A 1.1000 .
B2 B3 1.70(3) 6_565
B2 B3 1.70(3) .
B3 H3 1.1000 .
B3 B4 1.63(2) .
B3 B5 1.66(3) .
B4 H4B 1.1000 .
B4 H4A 1.1000 .
B4 B5 1.63(3) .
B5 B3 1.66(3) 6_565
B5 B4 1.63(3) 6_565
B5 H5A 1.1000 .
B9 H9 1.1000 .
B9 B10 1.65(2) .
B9 B10 1.65(2) 6_565
B9 B13 1.61(2) .
B9 B13 1.61(2) 6_565
B10 H10 1.1000 .
B10 B11 1.55(3) .
B10 B12 1.60(2) .
B10 B13 1.67(2) .
B11 B10 1.55(3) 6_565
B11 H11 1.1000 .
B11 B12 1.74(3) .
B11 B12 1.74(3) 6_565
B12 H12A 1.1000 .
B12 H12 1.1000 .
B13 H13 1.1000 .
B13 H13A 1.1000 .
B17 C14 1.67(2) 2_656
B17 H17 1.1000 .
B17 H17A 1.1000 .
B17 B18 1.57(3) .
B17 B19 1.69(3) .
B17 B22 1.67(2) 2_656
B18 H18 1.1000 .
B18 B19 1.69(3) 2_656
B18 B19 1.65(3) .
B18 B21 1.62(3) 2_656
B19 B18 1.69(3) 2_656
B19 H19 1.1000 .
B19 B21 1.66(2) .
B21 B18 1.62(3) 2_656
B21 H21 1.1000 .
B21 H21A 1.1000 .

loop_
_geom_torsion_atom_site_label_1
_geom_torsion_atom_site_label_2
_geom_torsion_atom_site_label_3
_geom_torsion_atom_site_label_4
_geom_torsion
_geom_torsion_site_symmetry_1
_geom_torsion_site_symmetry_4
Ag1 S2 C13 B12 108.9(17) . 6_565
Ag1 S2 C13 B12 -108.9(17) . .
Ag1 S2 C13 B15 45.6(9) . 6_565
Ag1 S3 C12 B12 118.0(13) . .
Ag1 S3 C12 B13 -115.5(14) . .
Ag2 S4 C10 B1 -120.3(17) . .
Ag2 S4 C10 B1 120.3(17) . 6_565
Ag2 S4 C10 B7 50.5(10) . 6_565
Ag2 S5 C9 B1 105.8(15) . .
Ag2 S5 C9 B4 -105.4(14) . .
Ag2 S6 C8 B4 -126.8(14) . 6_565
Ag2 S6 C8 B4 126.8(14) . .
Ag2 S6 C8 B7 -54.4(11) . 6_565
Ag3 S7 C15 B17 -115.9(13) . .
Ag3 S7 C15 B21 120.3(14) . .
Ag3 S7 C15 B22 -51.1(10) . 2_656
Ag3 S8 C14 B17 109.7(15) . 2_656
Ag3 S8 C14 B20 43.0(10) . 2_656
Ag3 S8 C14 B21 -108.1(15) . .
Ag4 S2 C13 B12 23(2) 5_666 6_565
Ag4 S2 C13 B12 -164.9(13) 2_656 6_565
Ag4 S2 C13 B12 164.9(13) 5_666 .
Ag4 S2 C13 B12 -23(2) 2_656 .
Ag4 S2 C13 B15 131.8(6) 2_656 6_565
Ag4 S2 C13 B15 -40.6(13) 5_666 6_565
Ag4 S3 C12 B12 34.3(16) 2_656 .
Ag4 S3 C12 B13 160.8(12) 2_656 .
Ag4 S5 C9 B1 -168.4(13) . .
Ag4 S5 C9 B4 -19.6(17) . .
Ag4 S6 C8 B4 151.4(11) . 6_565
Ag4 S6 C8 B4 -151.4(11) 6_565 .
Ag4 S6 C8 B4 -44.9(18) 6_565 6_565
Ag4 S6 C8 B4 44.9(18) . .
Ag4 S6 C8 B7 -136.2(8) . 6_565
Ag4 S6 C8 B7 27.5(15) 6_565 6_565
Ag4 S7 C15 B17 160.3(11) . .
Ag4 S7 C15 B21 36.5(16) . .
Ag4 S7 C15 B22 -134.9(8) . 2_656
Ag4 S8 C14 B17 -164.1(13) . 2_656
Ag4 S8 C14 B20 129.3(8) . 2_656
Ag4 S8 C14 B21 -21.8(18) . .
Ag4 N1 C1 C2 167.4(10) . .
Ag4 N1 C5 C4 -167.1(11) . .
Ag5 S3 C12 B12 -156.9(12) . .
Ag5 S3 C12 B13 -30.4(17) . .
Ag5 S4 C10 B1 156.1(15) 6_565 .
Ag5 S4 C10 B1 37(2) 6_565 6_565
Ag5 S4 C10 B1 -37(2) . .
Ag5 S4 C10 B1 -156.1(15) . 6_565
Ag5 S4 C10 B7 -33.1(14) 6_565 6_565
Ag5 S4 C10 B7 134.1(7) . 6_565
Ag5 S5 C9 B1 19.2(18) . .
Ag5 S5 C9 B4 168.0(12) . .
Ag5 S7 C15 B17 -31.9(16) . .
Ag5 S7 C15 B21 -155.8(12) . .
Ag5 S7 C15 B22 32.9(12) . 2_656
Ag5 S8 C14 B17 24.6(18) 2_656 2_656
Ag5 S8 C14 B20 -42.1(12) 2_656 2_656
Ag5 S8 C14 B21 166.8(13) 2_656 .
S1 C11 B13 C12 -81.7(16) . .
S1 C11 B13 B9 152.7(17) . .
S1 C11 B13 B10 -153.5(15) . .
S2 C13 B12 C12 84.8(15) . .
S2 C13 B12 B10 159.3(15) . .
S2 C13 B12 B11 -152.4(17) . .
S3 C12 B12 C13 -91.2(13) . .
S3 C12 B12 B10 146.5(13) . .
S3 C12 B12 B11 -161.0(13) . .
S3 C12 B13 C11 90.9(14) . .
S3 C12 B13 B9 159.0(14) . .
S3 C12 B13 B10 -144.9(14) . .
S4 C10 B1 C9 92.7(15) . .
S4 C10 B1 B2 -145.6(16) . .
S4 C10 B1 B3 153.2(15) . .
S5 C9 B1 C10 -83.2(15) . .
S5 C9 B1 B2 -158.7(15) . .
S5 C9 B1 B3 147.8(15) . .
S5 C9 B4 C8 83.2(14) . .
S5 C9 B4 B3 -147.1(15) . .
S5 C9 B4 B5 161.0(15) . .
S6 C8 B4 C9 -98.1(13) . .
S6 C8 B4 B3 -155.5(14) . .
S6 C8 B4 B5 143.2(17) . .
S7 C15 B17 C14 89.4(13) . 2_656
S7 C15 B17 B18 156.5(14) . .
S7 C15 B17 B19 -146.5(13) . .
S7 C15 B17 B22 89.4(13) . 2_656
S7 C15 B21 C14 -91.9(14) . .
S7 C15 B21 B18 -154.7(14) . 2_656
S7 C15 B21 B19 144.7(14) . .
S8 C14 B21 C15 83.1(15) . .
S8 C14 B21 B18 -148.2(16) . 2_656
S8 C14 B21 B19 158.0(14) . .
N1 C1 C2 C3 1(2) . .
N2 N2 C3 C2 5(2) 7_667 .
N2 N2 C3 C4 -172.1(15) 7_667 .
N2 C3 C4 C5 179.1(12) . .
C1 N1 C5 C4 2.7(19) . .
C1 C2 C3 N2 -178.0(12) . .
C1 C2 C3 C4 -1(2) . .
C2 C3 C4 C5 2(2) . .
C3 C4 C5 N1 -3(2) . .
C5 N1 C1 C2 -2.0(18) . .
C8 B4 B5 B3 34(3) . 6_565
C8 B4 B5 B3 115.5(14) . .
C8 B4 B5 B4 -15.1(19) . 6_565
C9 B1 B2 B1 65(2) . 6_565
C9 B1 B2 B3 15(3) . 6_565
C9 B1 B2 B3 -63.5(17) . .
C9 B1 B3 B2 127.6(14) . .
C9 B1 B3 B4 9.6(14) . .
C9 B1 B3 B5 70(2) . .
C9 B4 B5 B3 -19(3) . 6_565
C9 B4 B5 B3 62.5(16) . .
C9 B4 B5 B4 -68(2) . 6_565
C10 B1 B2 B1 9(2) . 6_565
C10 B1 B2 B3 -119.4(15) . .
C10 B1 B2 B3 -41(2) . 6_565
C10 B1 B3 B2 79.1(19) . .
C10 B1 B3 B4 -39(2) . .
C10 B1 B3 B5 21(3) . .
C14 B17 B18 B19 63(2) 2_656 2_656
C14 B17 B18 B19 125.3(12) 2_656 .
C14 B17 B18 B21 4.5(14) 2_656 2_656
C14 B17 B19 B18 9(3) 2_656 2_656
C14 B17 B19 B18 -68.2(16) 2_656 .
C14 B17 B19 B21 58.9(18) 2_656 .
C15 B17 B18 B19 12(3) . 2_656
C15 B17 B18 B19 74.0(15) . .
C15 B17 B18 B21 -47(2) . 2_656
C15 B17 B19 B18 -44.4(19) . 2_656
C15 B17 B19 B18 -121.2(13) . .
C15 B17 B19 B21 5.9(12) . .
B1 C9 B4 C8 -120.6(13) . .
B1 C9 B4 B3 9.1(13) . .
B1 C9 B4 B5 -42.8(19) . .
B1 C10 B1 C9 -131.2(13) 6_565 .
B1 C10 B1 B2 -9(2) 6_565 .
B1 C10 B1 B3 -71(2) 6_565 .
B1 B2 B3 B1 -63(2) 6_565 .
B1 B2 B3 B4 82.8(18) . .
B1 B2 B3 B4 20(3) 6_565 .
B1 B2 B3 B5 68(2) 6_565 .
B1 B2 B3 B5 131.1(17) . .
B1 B3 B4 C8 34.4(19) . .
B1 B3 B4 C9 -9.4(14) . .
B1 B3 B4 B5 117.5(18) . .
B1 B3 B5 B3 36(3) . 6_565
B1 B3 B5 B4 -84.0(18) . .
B1 B3 B5 B4 -24(3) . 6_565
B2 B1 B3 B4 -118.0(16) . .
B2 B1 B3 B5 -58(2) . .
B2 B3 B4 C8 -24(2) . .
B2 B3 B4 C9 -67.7(19) . .
B2 B3 B4 B5 59(2) . .
B2 B3 B5 B3 -11(2) . 6_565
B2 B3 B5 B4 -70(2) . 6_565
B2 B3 B5 B4 -130.4(16) . .
B3 B1 B2 B1 128.7(16) . 6_565
B3 B1 B2 B3 79(2) . 6_565
B3 B2 B3 B1 -120.7(18) 6_565 .
B3 B2 B3 B4 -38(3) 6_565 .
B3 B2 B3 B5 10(2) 6_565 .
B3 B4 B5 B3 -82(3) . 6_565
B3 B4 B5 B4 -130.6(18) . 6_565
B4 C8 B4 C9 133.4(11) 6_565 .
B4 C8 B4 B3 76.0(18) 6_565 .
B4 C8 B4 B5 14.7(19) 6_565 .
B4 C9 B1 C10 120.0(12) . .
B4 C9 B1 B2 44(2) . .
B4 C9 B1 B3 -9.1(13) . .
B4 B3 B5 B3 120(2) . 6_565
B4 B3 B5 B4 60(2) . 6_565
B5 B3 B4 C8 -83.1(17) . .
B5 B3 B4 C9 -126.9(15) . .
B7 C8 B4 C9 83.2(17) 6_565 .
B7 C8 B4 B3 26(2) 6_565 .
B7 C8 B4 B5 -36(2) 6_565 .
B7 C10 B1 C9 -76.6(18) 6_565 .
B7 C10 B1 B2 45(2) 6_565 .
B7 C10 B1 B3 -16(3) 6_565 .
B9 B10 B11 B10 1(2) . 6_565
B9 B10 B11 B12 57(2) . 6_565
B9 B10 B11 B12 123.8(14) . .
B9 B10 B12 C12 47(2) . .
B9 B10 B12 C13 -8(3) . .
B9 B10 B12 B11 -73.2(19) . .
B9 B10 B13 C11 -68.1(17) . .
B9 B10 B13 C12 -123.2(13) . .
B10 B9 B10 B11 -0.8(19) 6_565 .
B10 B9 B10 B12 61(2) 6_565 .
B10 B9 B10 B13 127.2(14) 6_565 .
B10 B9 B13 C11 126.1(13) . .
B10 B9 B13 C11 57(2) 6_565 .
B10 B9 B13 C12 4(3) 6_565 .
B10 B9 B13 C12 72.8(15) . .
B10 B9 B13 B10 -69(2) 6_565 .
B10 B11 B12 C12 1(3) 6_565 .
B10 B11 B12 C12 -74.9(15) . .
B10 B11 B12 C13 -51(2) 6_565 .
B10 B11 B12 C13 -127.1(14) . .
B10 B11 B12 B10 76(2) 6_565 .
B11 B10 B12 C12 119.9(14) . .
B11 B10 B12 C13 65.5(17) . .
B11 B10 B13 C11 -2(3) . .
B11 B10 B13 C12 -58(2) . .
B11 B10 B13 B9 66(2) . .
B12 C12 B13 C11 -128.3(11) . .
B12 C12 B13 B9 -60.2(18) . .
B12 C12 B13 B10 -4.0(12) . .
B12 C13 B12 C12 -123.4(12) 6_565 .
B12 C13 B12 B10 -49(2) 6_565 .
B12 C13 B12 B11 -0.6(17) 6_565 .
B12 B10 B11 B10 -122.9(17) . 6_565
B12 B10 B11 B12 -67(2) . 6_565
B12 B10 B13 C11 59.3(18) . .
B12 B10 B13 C12 4.1(13) . .
B12 B10 B13 B9 127.4(14) . .
B12 B11 B12 C12 53(2) 6_565 .
B12 B11 B12 C13 0.5(16) 6_565 .
B12 B11 B12 B10 127.6(16) 6_565 .
B13 C11 B13 C12 125.0(12) 6_565 .
B13 C11 B13 B9 -0.6(18) 6_565 .
B13 C11 B13 B10 53(2) 6_565 .
B13 C12 B12 C13 126.5(11) . .
B13 C12 B12 B10 4.2(13) . .
B13 C12 B12 B11 56.8(16) . .
B13 B9 B10 B11 -56(2) 6_565 .
B13 B9 B10 B11 -128.0(15) . .
B13 B9 B10 B12 6(3) 6_565 .
B13 B9 B10 B12 -66.2(17) . .
B13 B9 B10 B13 72.2(19) 6_565 .
B13 B9 B13 C11 0.6(17) 6_565 .
B13 B9 B13 C12 -53(2) 6_565 .
B13 B9 B13 B10 -125.5(14) 6_565 .
B13 B10 B11 B10 -50(3) . 6_565
B13 B10 B11 B12 73.2(17) . .
B13 B10 B11 B12 6(3) . 6_565
B13 B10 B12 C12 -4.2(13) . .
B13 B10 B12 C13 -58.6(18) . .
B13 B10 B12 B11 -124.1(15) . .
B15 C11 B13 C12 65.5(16) 6_565 .
B15 C11 B13 B9 -60.1(19) 6_565 .
B15 C11 B13 B10 -6(2) 6_565 .
B15 C13 B12 C12 -66.5(15) 6_565 .
B15 C13 B12 B10 8(2) 6_565 .
B15 C13 B12 B11 56.3(18) 6_565 .
B17 C14 B21 C15 -124.5(12) 2_656 .
B17 C14 B21 B18 4.3(13) 2_656 2_656
B17 C14 B21 B19 -49.6(18) 2_656 .
B17 C15 B21 C14 129.7(11) . .
B17 C15 B21 B18 66.9(18) . 2_656
B17 C15 B21 B19 6.2(12) . .
B17 B18 B19 B18 -120.3(13) . 2_656
B17 B18 B19 B21 -64.0(17) . .
B17 B19 B21 C14 -60.8(17) . .
B17 B19 B21 C15 -6.3(12) . .
B17 B19 B21 B18 -126.6(14) . 2_656
B18 B17 B19 B18 76.8(17) . 2_656
B18 B17 B19 B21 127.2(14) . .
B18 B19 B21 C14 65.8(16) 2_656 .
B18 B19 B21 C14 -12(3) . .
B18 B19 B21 C15 120.3(13) 2_656 .
B18 B19 B21 C15 42(2) . .
B18 B19 B21 B18 -78.2(17) . 2_656
B19 B17 B18 B19 -62.5(19) . 2_656
B19 B17 B18 B21 -120.8(15) . 2_656
B19 B18 B19 B17 130.7(13) 2_656 .
B19 B18 B19 B18 10(2) 2_656 2_656
B19 B18 B19 B21 67(2) 2_656 .
B20 C14 B21 C15 -65.4(13) 2_656 .
B20 C14 B21 B18 63.4(16) 2_656 2_656
B20 C14 B21 B19 10(2) 2_656 .
B21 C15 B17 C14 -130.2(11) . 2_656
B21 C15 B17 B18 -63.1(18) . .
B21 C15 B17 B19 -6.1(12) . .
B21 C15 B17 B22 -130.2(11) . 2_656
B21 B18 B19 B17 80.7(19) 2_656 .
B21 B18 B19 B18 -40(3) 2_656 2_656
B21 B18 B19 B21 17(3) 2_656 .
B22 C15 B17 C14 0.000(4) 2_656 2_656
B22 C15 B17 B18 67.1(16) 2_656 .
B22 C15 B17 B19 124.1(13) 2_656 .
B22 C15 B21 C14 78.3(14) 2_656 .
B22 C15 B21 B18 16(2) 2_656 2_656
B22 C15 B21 B19 -45.1(17) 2_656 .
B22 B17 B18 B19 63(2) 2_656 2_656
B22 B17 B18 B19 125.3(12) 2_656 .
B22 B17 B18 B21 4.5(14) 2_656 2_656
B22 B17 B19 B18 -68.2(16) 2_656 .
B22 B17 B19 B18 9(3) 2_656 2_656
B22 B17 B19 B21 58.9(18) 2_656 .

loop_
_exptl_oxdiff_crystal_face_indexfrac_h
_exptl_oxdiff_crystal_face_indexfrac_k
_exptl_oxdiff_crystal_face_indexfrac_l
_exptl_oxdiff_crystal_face_x
_exptl_oxdiff_crystal_face_y
_exptl_oxdiff_crystal_face_z
13.0060 4.9928 -3.0051 0.6550 0.5169 -0.5199
-0.0126 6.9994 -9.9948 -0.3160 -0.2808 -0.9189
-13.0086 -3.9930 1.0064 -0.7051 -0.5930 0.3565
0.0126 -6.9994 9.9948 0.3160 0.2808 0.9189
6.9906 4.9949 -10.9959 0.1960 -0.1979 -0.9258
-1.9963 12.0034 1.9936 -0.5062 0.6547 -0.4823
-6.9897 7.0069 9.9912 -0.5981 0.7337 0.2596
3.9950 -12.0049 -3.9927 0.6189 -0.7105 0.3547
-5.9916 -6.9959 9.9973 -0.0740 0.0702 0.9636
8.0149 -3.0039 6.9922 0.6788 0.5723 0.4871
7.0071 10.9977 -0.0080 0.0942 0.7947 -0.6111
-7.0097 -9.9979 -1.9908 -0.1443 -0.8709 0.4477
-12.0016 7.0087 3.9983 -0.9749 0.1801 -0.0410
12.9999 -5.0093 -5.9980 0.9571 -0.1712 -0.1807

loop_
_smtbx_masks_void_nr
_smtbx_masks_void_average_x
_smtbx_masks_void_average_y
_smtbx_masks_void_average_z
_smtbx_masks_void_volume
_smtbx_masks_void_count_electrons
1 -0.849 -0.008 0.000 3402.3 879.7
